data_4106902
loop_
_publ_author_name
'Naruyoshi Komiya'
'Takako Muraoka'
'Masayuki Iida'
'Maiko Miyanaga'
'Koichi Takahashi'
'Takeshi Naota'

_publ_section_title
;
 Ultrasound-Induced Emission Enhancement Based on Structure-Dependent
 Homo- and Heterochiral Aggregations of Chiral Binuclear Platinum
 Complexes
;
_journal_name_full 'Journal of the American Chemical Society'
_journal_page_first 16054
_journal_page_last 16061
_journal_paper_doi 10.1021/ja2039369
_journal_volume 133
_journal_year 2011
_chemical_formula_moiety 'C38 H40 N4 O4 Pt2'
_chemical_formula_sum 'C38 H40 N4 O4 Pt2'
_chemical_formula_weight 1006.94
_space_group_IT_number 13
_symmetry_cell_setting monoclinic
_symmetry_Int_Tables_number 13
_symmetry_space_group_name_Hall '-P 2yac'
_symmetry_space_group_name_H-M 'P 1 2/n 1'
_atom_sites_solution_hydrogens geom
_atom_sites_solution_primary direct
_atom_sites_solution_secondary difmap
_cell_angle_alpha 90.0000
_cell_angle_beta 108.690(5)
_cell_angle_gamma 90.0000
_cell_formula_units_Z 4
_cell_length_a 16.539(6)
_cell_length_b 9.781(3)
_cell_length_c 22.109(8)
_cell_measurement_reflns_used 8653
_cell_measurement_temperature 113
_cell_measurement_theta_max 27.48
_cell_measurement_theta_min 4.06
_cell_volume 3388(2)
_computing_cell_refinement CrystalClear
_computing_data_collection 'CrystalClear (Rigaku, ????)'
_computing_data_reduction CrystalClear
_computing_molecular_graphics 'CrystalStructure 4.0'
_computing_publication_material 'CrystalStructure 4.0 (Rigaku, 2010)'
_computing_structure_refinement 'SHELXL97 (Sheldrick, 2008)'
_computing_structure_solution 'SIR92 (Altomare, et al., 1994)'
_diffrn_ambient_temperature 113
_diffrn_detector_area_resol_mean 7.314
_diffrn_measured_fraction_theta_full 0.991
_diffrn_measured_fraction_theta_max 0.991
_diffrn_measurement_device_type 'Rigaku Mercury70'
_diffrn_measurement_method \w
_diffrn_radiation_type 'Mo K\a'
_diffrn_radiation_wavelength 0.71075
_diffrn_reflns_av_R_equivalents 0.1128
_diffrn_reflns_limit_h_max 19
_diffrn_reflns_limit_h_min -21
_diffrn_reflns_limit_k_max 12
_diffrn_reflns_limit_k_min -12
_diffrn_reflns_limit_l_max 28
_diffrn_reflns_limit_l_min -22
_diffrn_reflns_number 24510
_diffrn_reflns_theta_full 27.49
_diffrn_reflns_theta_max 27.49
_diffrn_standards_number 0
_exptl_absorpt_coefficient_mu 8.263
_exptl_absorpt_correction_T_max 0.438
_exptl_absorpt_correction_T_min 0.014
_exptl_absorpt_correction_type numerical
_exptl_absorpt_process_details 'NUMABS (Rigaku, 1999)'
_exptl_crystal_colour orange
_exptl_crystal_density_diffrn 1.974
_exptl_crystal_description platelet
_exptl_crystal_F_000 1936.00
_exptl_crystal_size_max 0.800
_exptl_crystal_size_mid 0.800
_exptl_crystal_size_min 0.100
_refine_diff_density_max 4.590
_refine_diff_density_min -2.920
_refine_ls_extinction_method none
_refine_ls_goodness_of_fit_ref 1.086
_refine_ls_hydrogen_treatment constr
_refine_ls_number_parameters 433
_refine_ls_number_reflns 7707
_refine_ls_number_restraints 0
_refine_ls_R_factor_gt 0.0778
_refine_ls_shift/su_max 0.001
_refine_ls_structure_factor_coef Fsqd
_refine_ls_weighting_details 'w = 1/[\s^2^(Fo^2^)+(0.0900P)^2^+0.0000P] where P=(Fo^2^+2Fc^2^)/3'
_refine_ls_weighting_scheme calc
_refine_ls_wR_factor_ref 0.2218
_reflns_number_gt 5517
_reflns_number_total 7707
_reflns_threshold_expression F^2^>2.0\s(F^2^)
_cod_data_source_file ja2039369_si_002.cif
_cod_data_source_block anti-1a
_cod_database_code 4106902

loop_
_symmetry_equiv_pos_site_id
_symmetry_equiv_pos_as_xyz
1 +X,+Y,+Z
2 1/2-X,+Y,1/2-Z
3 -X,-Y,-Z
4 1/2+X,-Y,1/2+Z

loop_
_atom_site_label
_atom_site_type_symbol
_atom_site_fract_x
_atom_site_fract_y
_atom_site_fract_z
_atom_site_U_iso_or_equiv
_atom_site_adp_type
_atom_site_occupancy
_atom_site_symmetry_multiplicity
_atom_site_calc_flag
_atom_site_refinement_flags
Pt1 Pt 0.35273(4) 0.21222(5) 0.73526(3) 0.01834(19) Uani 1.0 4 d .
Pt2 Pt 0.53752(4) 0.24992(5) 0.59069(3) 0.01530(18) Uani 1.0 4 d .
O1 O 0.3203(7) 0.0260(11) 0.6963(5) 0.027(3) Uani 1.0 4 d .
O2 O 0.3801(7) 0.3961(11) 0.7753(6) 0.027(3) Uani 1.0 4 d .
O3 O 0.6578(8) 0.2067(10) 0.6382(6) 0.026(3) Uani 1.0 4 d .
O4 O 0.4153(7) 0.2913(10) 0.5381(6) 0.023(3) Uani 1.0 4 d .
N1 N 0.2653(8) 0.3069(12) 0.6584(7) 0.022(3) Uani 1.0 4 d .
N2 N 0.4409(9) 0.1159(12) 0.8084(6) 0.020(3) Uani 1.0 4 d .
N3 N 0.5593(9) 0.4526(12) 0.5952(6) 0.023(3) Uani 1.0 4 d .
N4 N 0.5153(9) 0.0466(12) 0.5855(6) 0.021(3) Uani 1.0 4 d .
C1 C 0.2004(10) 0.0961(15) 0.6080(8) 0.021(4) Uani 1.0 4 d .
C2 C 0.2530(10) -0.0007(15) 0.6480(8) 0.021(4) Uani 1.0 4 d .
C3 C 0.2338(10) -0.1442(15) 0.6363(7) 0.022(4) Uani 1.0 4 d .
C4 C 0.1638(11) -0.1824(16) 0.5857(9) 0.029(4) Uani 1.0 4 d .
C5 C 0.1090(11) -0.0851(17) 0.5458(8) 0.028(4) Uani 1.0 4 d .
C6 C 0.1280(11) 0.0497(17) 0.5574(8) 0.029(4) Uani 1.0 4 d .
C7 C 0.2111(11) 0.2406(16) 0.6140(9) 0.027(4) Uani 1.0 4 d .
C8 C 0.2645(10) 0.4569(14) 0.6529(7) 0.021(4) Uani 1.0 4 d .
C9 C 0.3245(10) 0.5110(14) 0.6177(8) 0.023(4) Uani 1.0 4 d .
C10 C 0.4164(9) 0.5294(15) 0.6587(7) 0.020(3) Uani 1.0 4 d .
C11 C 0.4655(10) 0.6229(15) 0.6261(8) 0.027(4) Uani 1.0 4 d .
C12 C 0.4885(10) 0.5535(14) 0.5731(8) 0.024(4) Uani 1.0 4 d .
C13 C 0.7126(11) 0.4396(17) 0.6515(7) 0.028(4) Uani 1.0 4 d .
C14 C 0.7227(9) 0.2912(15) 0.6567(7) 0.016(3) Uani 1.0 4 d .
C15 C 0.8023(11) 0.2384(16) 0.6916(8) 0.022(4) Uani 1.0 4 d .
C16 C 0.8721(13) 0.3239(19) 0.7185(9) 0.035(5) Uani 1.0 4 d .
C17 C 0.8651(10) 0.4649(18) 0.7094(8) 0.029(4) Uani 1.0 4 d .
C18 C 0.7866(10) 0.5233(17) 0.6781(8) 0.027(4) Uani 1.0 4 d .
C19 C 0.6339(11) 0.5073(15) 0.6208(7) 0.022(4) Uani 1.0 4 d .
C20 C 0.4955(11) 0.3260(16) 0.8708(9) 0.026(4) Uani 1.0 4 d .
C21 C 0.4398(10) 0.4218(15) 0.8292(8) 0.022(4) Uani 1.0 4 d .
C22 C 0.4517(10) 0.5613(17) 0.8501(7) 0.026(4) Uani 1.0 4 d .
C23 C 0.5132(11) 0.6017(15) 0.9049(9) 0.030(4) Uani 1.0 4 d .
C24 C 0.5684(11) 0.5066(17) 0.9435(9) 0.037(5) Uani 1.0 4 d .
C25 C 0.5607(12) 0.3700(18) 0.9266(9) 0.036(5) Uani 1.0 4 d .
C26 C 0.4930(11) 0.1818(15) 0.8568(8) 0.022(4) Uani 1.0 4 d .
C27 C 0.4546(11) -0.0321(15) 0.8081(8) 0.026(4) Uani 1.0 4 d .
C28 C 0.5287(10) -0.0701(15) 0.7832(7) 0.026(4) Uani 1.0 4 d .
C29 C 0.5144(10) -0.0390(14) 0.7125(7) 0.022(4) Uani 1.0 4 d .
C30 C 0.5955(10) -0.0483(14) 0.6946(7) 0.023(4) Uani 1.0 4 d .
C31 C 0.5829(10) -0.0511(15) 0.6232(7) 0.023(4) Uani 1.0 4 d .
C32 C 0.3670(10) 0.0592(16) 0.5169(7) 0.020(3) Uani 1.0 4 d .
C33 C 0.3554(11) 0.2048(15) 0.5088(8) 0.022(4) Uani 1.0 4 d .
C34 C 0.2812(11) 0.2551(15) 0.4707(8) 0.022(4) Uani 1.0 4 d .
C35 C 0.2151(11) 0.1693(19) 0.4357(8) 0.032(4) Uani 1.0 4 d .
C36 C 0.2252(11) 0.0267(19) 0.4428(9) 0.036(5) Uani 1.0 4 d .
C37 C 0.2992(10) -0.0293(16) 0.4820(7) 0.024(4) Uani 1.0 4 d .
C38 C 0.4441(10) -0.0062(15) 0.5541(7) 0.025(4) Uani 1.0 4 d .
H3 H 0.2690 -0.2114 0.6632 0.0269 Uiso 1.0 4 calc R
H4 H 0.1521 -0.2769 0.5774 0.0352 Uiso 1.0 4 calc R
H5 H 0.0602 -0.1129 0.5118 0.0330 Uiso 1.0 4 calc R
H6 H 0.0915 0.1157 0.5306 0.0351 Uiso 1.0 4 calc R
H7 H 0.1733 0.2939 0.5810 0.0319 Uiso 1.0 4 calc R
H8A H 0.2816 0.4972 0.6963 0.0251 Uiso 1.0 4 calc R
H8B H 0.2056 0.4875 0.6299 0.0251 Uiso 1.0 4 calc R
H9A H 0.3228 0.4469 0.5826 0.0280 Uiso 1.0 4 calc R
H9B H 0.3024 0.6001 0.5980 0.0280 Uiso 1.0 4 calc R
H10A H 0.4447 0.4390 0.6672 0.0241 Uiso 1.0 4 calc R
H10B H 0.4183 0.5698 0.7002 0.0241 Uiso 1.0 4 calc R
H11A H 0.4301 0.7042 0.6086 0.0320 Uiso 1.0 4 calc R
H11B H 0.5185 0.6550 0.6586 0.0320 Uiso 1.0 4 calc R
H12A H 0.4373 0.5062 0.5450 0.0283 Uiso 1.0 4 calc R
H12B H 0.5050 0.6242 0.5472 0.0283 Uiso 1.0 4 calc R
H15 H 0.8091 0.1423 0.6972 0.0269 Uiso 1.0 4 calc R
H16 H 0.9251 0.2855 0.7433 0.0424 Uiso 1.0 4 calc R
H17 H 0.9143 0.5211 0.7248 0.0345 Uiso 1.0 4 calc R
H18 H 0.7817 0.6199 0.6741 0.0326 Uiso 1.0 4 calc R
H19 H 0.6363 0.6042 0.6189 0.0269 Uiso 1.0 4 calc R
H22 H 0.4149 0.6289 0.8248 0.0314 Uiso 1.0 4 calc R
H23 H 0.5183 0.6955 0.9166 0.0361 Uiso 1.0 4 calc R
H24 H 0.6112 0.5353 0.9813 0.0448 Uiso 1.0 4 calc R
H25 H 0.5994 0.3052 0.9524 0.0435 Uiso 1.0 4 calc R
H26 H 0.5348 0.1275 0.8865 0.0261 Uiso 1.0 4 calc R
H27A H 0.4016 -0.0764 0.7808 0.0310 Uiso 1.0 4 calc R
H27B H 0.4670 -0.0678 0.8520 0.0310 Uiso 1.0 4 calc R
H28A H 0.5804 -0.0207 0.8091 0.0307 Uiso 1.0 4 calc R
H28B H 0.5402 -0.1691 0.7903 0.0307 Uiso 1.0 4 calc R
H29A H 0.4719 -0.1042 0.6860 0.0264 Uiso 1.0 4 calc R
H29B H 0.4904 0.0542 0.7028 0.0264 Uiso 1.0 4 calc R
H30A H 0.6265 -0.1322 0.7141 0.0272 Uiso 1.0 4 calc R
H30B H 0.6322 0.0307 0.7137 0.0272 Uiso 1.0 4 calc R
H31A H 0.6377 -0.0279 0.6165 0.0272 Uiso 1.0 4 calc R
H31B H 0.5671 -0.1449 0.6069 0.0272 Uiso 1.0 4 calc R
H34 H 0.2732 0.3513 0.4674 0.0259 Uiso 1.0 4 calc R
H35 H 0.1639 0.2069 0.4075 0.0386 Uiso 1.0 4 calc R
H36 H 0.1798 -0.0316 0.4199 0.0431 Uiso 1.0 4 calc R
H37 H 0.3055 -0.1258 0.4861 0.0288 Uiso 1.0 4 calc R
H38 H 0.4418 -0.1032 0.5555 0.0296 Uiso 1.0 4 calc R

loop_
_atom_site_aniso_label
_atom_site_aniso_U_11
_atom_site_aniso_U_22
_atom_site_aniso_U_33
_atom_site_aniso_U_12
_atom_site_aniso_U_13
_atom_site_aniso_U_23
Pt1 0.0219(4) 0.0148(3) 0.0189(4) 0.0005(2) 0.0075(3) 0.0006(3)
Pt2 0.0184(3) 0.0133(3) 0.0130(4) 0.00007(19) 0.0034(3) 0.00096(19)
O1 0.024(6) 0.016(5) 0.033(7) -0.005(5) -0.003(5) -0.009(5)
O2 0.030(7) 0.020(6) 0.031(7) 0.000(5) 0.012(5) -0.001(5)
O3 0.028(7) 0.016(6) 0.032(7) 0.001(5) 0.007(6) 0.012(5)
O4 0.015(6) 0.019(6) 0.031(7) 0.003(4) 0.001(5) 0.008(5)
N1 0.018(7) 0.016(6) 0.032(8) 0.005(5) 0.009(6) 0.012(6)
N2 0.033(8) 0.013(6) 0.021(7) 0.005(6) 0.018(6) 0.005(5)
N3 0.034(8) 0.009(6) 0.027(8) 0.004(6) 0.010(6) 0.013(6)
N4 0.036(8) 0.006(5) 0.021(7) 0.001(5) 0.009(6) -0.003(5)
C1 0.024(8) 0.016(7) 0.025(9) -0.001(6) 0.009(7) -0.001(6)
C2 0.021(8) 0.021(8) 0.024(9) 0.000(6) 0.012(7) -0.002(7)
C3 0.030(9) 0.020(7) 0.021(9) -0.011(7) 0.014(7) -0.006(7)
C4 0.021(8) 0.022(8) 0.045(11) 0.007(7) 0.011(8) 0.009(8)
C5 0.030(9) 0.031(9) 0.022(9) -0.004(7) 0.009(7) -0.003(7)
C6 0.027(9) 0.032(9) 0.028(10) -0.002(7) 0.007(7) -0.004(8)
C7 0.020(9) 0.027(9) 0.031(11) -0.003(7) 0.005(8) 0.003(7)
C8 0.025(8) 0.013(7) 0.022(9) 0.010(6) 0.003(7) 0.004(6)
C9 0.027(9) 0.009(6) 0.032(10) -0.001(6) 0.006(7) 0.003(6)
C10 0.020(8) 0.023(7) 0.022(9) 0.006(6) 0.013(6) -0.000(7)
C11 0.017(8) 0.021(8) 0.038(10) -0.006(7) 0.003(7) -0.012(7)
C12 0.027(9) 0.012(7) 0.034(10) -0.002(6) 0.013(7) 0.005(7)
C13 0.038(10) 0.033(9) 0.014(8) 0.004(8) 0.012(7) 0.005(7)
C14 0.008(7) 0.029(8) 0.008(8) 0.003(6) -0.002(6) -0.001(6)
C15 0.023(9) 0.025(8) 0.021(9) 0.005(7) 0.008(7) 0.002(7)
C16 0.042(11) 0.033(9) 0.036(11) -0.009(9) 0.019(9) 0.002(9)
C17 0.020(8) 0.045(11) 0.019(9) -0.005(8) 0.005(7) -0.005(8)
C18 0.023(9) 0.034(9) 0.029(10) -0.006(7) 0.013(7) -0.003(8)
C19 0.041(10) 0.015(7) 0.014(8) 0.008(7) 0.012(7) 0.005(6)
C20 0.023(9) 0.021(8) 0.038(11) -0.008(7) 0.016(8) -0.012(8)
C21 0.028(9) 0.019(7) 0.022(9) -0.001(7) 0.013(7) 0.003(7)
C22 0.027(9) 0.034(9) 0.017(9) -0.001(7) 0.006(7) -0.009(7)
C23 0.035(10) 0.012(7) 0.048(12) -0.013(7) 0.019(8) -0.010(7)
C24 0.028(10) 0.033(10) 0.043(12) -0.011(8) 0.000(8) -0.006(9)
C25 0.045(12) 0.027(9) 0.033(11) -0.003(8) 0.007(9) -0.002(8)
C26 0.029(9) 0.016(7) 0.022(9) 0.003(7) 0.010(7) 0.009(7)
C27 0.045(11) 0.018(7) 0.016(9) 0.003(7) 0.012(7) 0.007(7)
C28 0.030(9) 0.022(8) 0.017(8) 0.005(7) -0.003(7) -0.004(7)
C29 0.036(9) 0.009(6) 0.020(8) 0.006(6) 0.007(7) 0.002(6)
C30 0.031(9) 0.010(6) 0.025(9) -0.004(6) 0.005(7) -0.002(6)
C31 0.024(9) 0.019(7) 0.023(9) 0.005(6) 0.006(7) 0.001(7)
C32 0.026(8) 0.029(8) 0.008(7) -0.001(7) 0.010(6) -0.000(6)
C33 0.027(9) 0.019(8) 0.015(9) -0.007(6) -0.002(7) 0.003(6)
C34 0.019(9) 0.028(9) 0.017(9) -0.001(6) 0.004(7) -0.005(7)
C35 0.019(8) 0.046(11) 0.030(10) -0.005(8) 0.006(7) -0.013(9)
C36 0.024(9) 0.043(11) 0.038(11) -0.007(8) 0.006(8) -0.021(9)
C37 0.032(9) 0.027(8) 0.015(8) -0.008(7) 0.009(7) 0.006(7)
C38 0.030(9) 0.022(8) 0.020(9) -0.007(7) 0.005(7) 0.006(7)

loop_
_atom_type_symbol
_atom_type_description
_atom_type_scat_dispersion_real
_atom_type_scat_dispersion_imag
_atom_type_scat_source
C C 0.0033 0.0016
;
International Tables for Crystallography
(1992, Vol. C, Tables 4.2.6.8 and 6.1.1.4)
;
H H 0.0000 0.0000
;
International Tables for Crystallography
(1992, Vol. C, Table 6.1.1.4)
;
N N 0.0061 0.0033
;
International Tables for Crystallography
(1992, Vol. C, Tables 4.2.6.8 and 6.1.1.4)
;
O O 0.0106 0.0060
;
International Tables for Crystallography
(1992, Vol. C, Tables 4.2.6.8 and 6.1.1.4)
;
Pt Pt -1.7033 8.3905
;
International Tables for Crystallography
(1992, Vol. C, Tables 4.2.6.8 and 6.1.1.4)
;

loop_
_geom_angle_atom_site_label_1
_geom_angle_atom_site_label_2
_geom_angle_atom_site_label_3
_geom_angle
_geom_angle_publ_flag
O1 Pt1 O2 177.3(6) yes
O1 Pt1 N1 91.9(5) yes
O1 Pt1 N2 86.9(5) yes
O2 Pt1 N1 87.7(5) yes
O2 Pt1 N2 93.6(5) yes
N1 Pt1 N2 177.7(6) yes
O3 Pt2 O4 177.2(6) yes
O3 Pt2 N3 92.9(5) yes
O3 Pt2 N4 87.3(5) yes
O4 Pt2 N3 87.8(5) yes
O4 Pt2 N4 91.9(5) yes
N3 Pt2 N4 179.6(5) yes
Pt1 O1 C2 125.1(10) yes
Pt1 O2 C21 125.2(9) yes
Pt2 O3 C14 128.0(9) yes
Pt2 O4 C33 127.9(9) yes
Pt1 N1 C7 122.7(11) yes
Pt1 N1 C8 120.0(9) yes
C7 N1 C8 117.3(12) yes
Pt1 N2 C26 122.7(10) yes
Pt1 N2 C27 121.8(9) yes
C26 N2 C27 115.4(12) yes
Pt2 N3 C12 121.9(10) yes
Pt2 N3 C19 124.0(10) yes
C12 N3 C19 114.0(12) yes
Pt2 N4 C31 120.3(9) yes
Pt2 N4 C38 123.5(10) yes
C31 N4 C38 116.1(12) yes
C2 C1 C6 118.6(13) yes
C2 C1 C7 125.5(13) yes
C6 C1 C7 115.9(13) yes
O1 C2 C1 125.6(13) yes
O1 C2 C3 115.0(12) yes
C1 C2 C3 119.4(12) yes
C2 C3 C4 119.2(13) yes
C3 C4 C5 121.8(14) yes
C4 C5 C6 118.2(14) yes
C1 C6 C5 122.8(14) yes
N1 C7 C1 127.8(14) yes
N1 C8 C9 113.2(14) yes
C8 C9 C10 115.2(13) yes
C9 C10 C11 111.6(12) yes
C10 C11 C12 113.4(13) yes
N3 C12 C11 114.3(13) yes
C14 C13 C18 118.3(14) yes
C14 C13 C19 124.3(14) yes
C18 C13 C19 117.4(15) yes
O3 C14 C13 122.7(13) yes
O3 C14 C15 118.2(13) yes
C13 C14 C15 118.4(13) yes
C14 C15 C16 121.3(15) yes
C15 C16 C17 120.9(16) yes
C16 C17 C18 120.1(16) yes
C13 C18 C17 120.7(15) yes
N3 C19 C13 127.7(14) yes
C21 C20 C25 121.1(14) yes
C21 C20 C26 122.4(13) yes
C25 C20 C26 116.4(14) yes
O2 C21 C20 127.4(14) yes
O2 C21 C22 117.6(13) yes
C20 C21 C22 115.0(13) yes
C21 C22 C23 123.2(14) yes
C22 C23 C24 120.5(15) yes
C23 C24 C25 119.8(15) yes
C20 C25 C24 120.4(15) yes
N2 C26 C20 128.6(13) yes
N2 C27 C28 112.5(14) yes
C27 C28 C29 115.8(12) yes
C28 C29 C30 113.1(12) yes
C29 C30 C31 115.6(12) yes
N4 C31 C30 113.1(13) yes
C33 C32 C37 118.8(13) yes
C33 C32 C38 124.9(13) yes
C37 C32 C38 116.1(14) yes
O4 C33 C32 122.0(13) yes
O4 C33 C34 118.1(13) yes
C32 C33 C34 119.9(14) yes
C33 C34 C35 121.6(15) yes
C34 C35 C36 119.3(14) yes
C35 C36 C37 121.2(15) yes
C32 C37 C36 119.1(15) yes
N4 C38 C32 129.3(14) yes
C2 C3 H3 120.411 no
C4 C3 H3 120.422 no
C3 C4 H4 119.074 no
C5 C4 H4 119.079 no
C4 C5 H5 120.881 no
C6 C5 H5 120.875 no
C1 C6 H6 118.616 no
C5 C6 H6 118.630 no
N1 C7 H7 116.109 no
C1 C7 H7 116.112 no
N1 C8 H8A 108.947 no
N1 C8 H8B 108.941 no
C9 C8 H8A 108.937 no
C9 C8 H8B 108.940 no
H8A C8 H8B 107.770 no
C8 C9 H9A 108.490 no
C8 C9 H9B 108.492 no
C10 C9 H9A 108.482 no
C10 C9 H9B 108.484 no
H9A C9 H9B 107.488 no
C9 C10 H10A 109.292 no
C9 C10 H10B 109.287 no
C11 C10 H10A 109.306 no
C11 C10 H10B 109.298 no
H10A C10 H10B 107.951 no
C10 C11 H11A 108.889 no
C10 C11 H11B 108.879 no
C12 C11 H11A 108.895 no
C12 C11 H11B 108.884 no
H11A C11 H11B 107.717 no
N3 C12 H12A 108.685 no
N3 C12 H12B 108.678 no
C11 C12 H12A 108.686 no
C11 C12 H12B 108.687 no
H12A C12 H12B 107.606 no
C14 C15 H15 119.346 no
C16 C15 H15 119.358 no
C15 C16 H16 119.577 no
C17 C16 H16 119.569 no
C16 C17 H17 119.943 no
C18 C17 H17 119.930 no
C13 C18 H18 119.645 no
C17 C18 H18 119.647 no
N3 C19 H19 116.131 no
C13 C19 H19 116.122 no
C21 C22 H22 118.406 no
C23 C22 H22 118.410 no
C22 C23 H23 119.762 no
C24 C23 H23 119.767 no
C23 C24 H24 120.117 no
C25 C24 H24 120.115 no
C20 C25 H25 119.818 no
C24 C25 H25 119.824 no
N2 C26 H26 115.706 no
C20 C26 H26 115.714 no
N2 C27 H27A 109.106 no
N2 C27 H27B 109.105 no
C28 C27 H27A 109.109 no
C28 C27 H27B 109.110 no
H27A C27 H27B 107.850 no
C27 C28 H28A 108.325 no
C27 C28 H28B 108.322 no
C29 C28 H28A 108.341 no
C29 C28 H28B 108.345 no
H28A C28 H28B 107.424 no
C28 C29 H29A 108.958 no
C28 C29 H29B 108.949 no
C30 C29 H29A 108.940 no
C30 C29 H29B 108.955 no
H29A C29 H29B 107.759 no
C29 C30 H30A 108.368 no
C29 C30 H30B 108.366 no
C31 C30 H30A 108.376 no
C31 C30 H30B 108.369 no
H30A C30 H30B 107.443 no
N4 C31 H31A 108.957 no
N4 C31 H31B 108.948 no
C30 C31 H31A 108.961 no
C30 C31 H31B 108.967 no
H31A C31 H31B 107.751 no
C33 C34 H34 119.201 no
C35 C34 H34 119.208 no
C34 C35 H35 120.350 no
C36 C35 H35 120.357 no
C35 C36 H36 119.404 no
C37 C36 H36 119.402 no
C32 C37 H37 120.457 no
C36 C37 H37 120.448 no
N4 C38 H38 115.341 no
C32 C38 H38 115.331 no

loop_
_geom_bond_atom_site_label_1
_geom_bond_atom_site_label_2
_geom_bond_distance
_geom_bond_publ_flag
Pt1 O1 2.013(10) yes
Pt1 O2 1.991(11) yes
Pt1 N1 2.064(12) yes
Pt1 N2 2.029(11) yes
Pt2 O3 1.975(11) yes
Pt2 O4 2.024(10) yes
Pt2 N3 2.011(12) yes
Pt2 N4 2.019(11) yes
O1 C2 1.299(16) yes
O2 C21 1.306(17) yes
O3 C14 1.311(18) yes
O4 C33 1.305(18) yes
N1 C7 1.27(2) yes
N1 C8 1.472(18) yes
N2 C26 1.308(18) yes
N2 C27 1.466(19) yes
N3 C12 1.489(19) yes
N3 C19 1.30(2) yes
N4 C31 1.504(18) yes
N4 C38 1.270(19) yes
C1 C2 1.39(2) yes
C1 C6 1.43(2) yes
C1 C7 1.43(2) yes
C2 C3 1.44(2) yes
C3 C4 1.38(2) yes
C4 C5 1.41(3) yes
C5 C6 1.36(3) yes
C8 C9 1.54(3) yes
C9 C10 1.511(19) yes
C10 C11 1.55(3) yes
C11 C12 1.50(3) yes
C13 C14 1.46(3) yes
C13 C18 1.43(3) yes
C13 C19 1.42(3) yes
C14 C15 1.39(2) yes
C15 C16 1.40(3) yes
C16 C17 1.39(3) yes
C17 C18 1.38(2) yes
C20 C21 1.42(2) yes
C20 C25 1.42(3) yes
C20 C26 1.44(2) yes
C21 C22 1.43(3) yes
C22 C23 1.37(2) yes
C23 C24 1.39(3) yes
C24 C25 1.38(3) yes
C27 C28 1.54(3) yes
C28 C29 1.53(3) yes
C29 C30 1.52(3) yes
C30 C31 1.53(3) yes
C32 C33 1.44(2) yes
C32 C37 1.43(2) yes
C32 C38 1.43(2) yes
C33 C34 1.34(2) yes
C34 C35 1.40(3) yes
C35 C36 1.41(3) yes
C36 C37 1.37(2) yes
C3 H3 0.950 no
C4 H4 0.950 no
C5 H5 0.950 no
C6 H6 0.950 no
C7 H7 0.950 no
C8 H8A 0.990 no
C8 H8B 0.990 no
C9 H9A 0.990 no
C9 H9B 0.990 no
C10 H10A 0.990 no
C10 H10B 0.990 no
C11 H11A 0.990 no
C11 H11B 0.990 no
C12 H12A 0.990 no
C12 H12B 0.990 no
C15 H15 0.950 no
C16 H16 0.950 no
C17 H17 0.950 no
C18 H18 0.950 no
C19 H19 0.950 no
C22 H22 0.950 no
C23 H23 0.950 no
C24 H24 0.950 no
C25 H25 0.950 no
C26 H26 0.950 no
C27 H27A 0.990 no
C27 H27B 0.990 no
C28 H28A 0.990 no
C28 H28B 0.990 no
C29 H29A 0.990 no
C29 H29B 0.990 no
C30 H30A 0.990 no
C30 H30B 0.990 no
C31 H31A 0.990 no
C31 H31B 0.990 no
C34 H34 0.950 no
C35 H35 0.950 no
C36 H36 0.950 no
C37 H37 0.950 no
C38 H38 0.950 no

loop_
_geom_contact_atom_site_label_1
_geom_contact_atom_site_label_2
_geom_contact_distance
_geom_contact_publ_flag
_geom_contact_site_symmetry_2
Pt1 C1 3.319(14) no .
Pt1 C20 3.356(15) no .
Pt2 C13 3.337(17) no .
Pt2 C32 3.339(15) no .
O1 C4 3.575(18) no .
O1 C7 2.978(18) no .
O1 C27 2.801(17) no .
O1 C28 3.494(18) no .
O1 C29 3.18(2) no .
O2 C8 2.830(17) no .
O2 C9 3.492(19) no .
O2 C10 3.11(2) no .
O2 C26 2.996(17) no .
O3 C19 2.976(17) no .
O3 C30 3.110(19) no .
O3 C31 2.782(18) no .
O4 C9 3.41(2) no .
O4 C10 3.536(19) no .
O4 C12 2.837(17) no .
O4 C35 3.564(18) no .
O4 C38 2.951(18) no .
N1 C2 3.019(19) no .
N1 C10 3.31(2) no .
N2 C21 3.028(19) no .
N2 C29 3.15(3) no .
N3 C10 3.20(3) no .
N3 C14 3.048(18) no .
N4 C29 2.93(2) no .
N4 C33 3.064(19) no .
C1 C4 2.80(2) no .
C2 C5 2.83(2) no .
C3 C6 2.78(2) no .
C5 C36 3.59(3) no .
C6 C36 3.41(3) no .
C7 C9 3.23(3) no .
C9 C12 3.20(3) no .
C11 C19 3.04(3) no .
C13 C16 2.82(3) no .
C14 C17 2.83(2) no .
C15 C18 2.81(3) no .
C20 C23 2.79(3) no .
C21 C24 2.85(2) no .
C22 C25 2.77(3) no .
C26 C28 3.11(3) no .
C29 C38 3.33(2) no .
C30 C38 3.333(19) no .
C32 C35 2.79(2) no .
C33 C36 2.79(3) no .
C34 C37 2.80(3) no .
O2 N1 3.31(2) no 2_556
O2 C7 3.60(3) no 2_556
O2 C8 3.32(3) no 2_556
O3 C16 3.55(3) no 2_656
O3 C37 3.43(2) no 3_656
N1 O2 3.31(2) no 2_556
N2 C1 3.42(3) no 2_556
N2 C6 3.56(3) no 2_556
N3 C12 3.55(3) no 3_666
N4 C32 3.58(3) no 3_656
N4 C38 3.39(3) no 3_656
C1 N2 3.42(3) no 2_556
C6 N2 3.56(3) no 2_556
C6 C26 3.42(3) no 2_556
C7 O2 3.60(3) no 2_556
C7 C21 3.60(3) no 2_556
C8 O2 3.32(3) no 2_556
C8 C21 3.54(3) no 2_556
C12 N3 3.55(3) no 3_666
C12 C12 3.53(3) no 3_666
C14 C15 3.55(3) no 2_656
C14 C16 3.60(3) no 2_656
C15 C14 3.55(3) no 2_656
C15 C15 3.54(3) no 2_656
C16 O3 3.55(3) no 2_656
C16 C14 3.60(3) no 2_656
C16 C20 3.39(3) no 2_656
C16 C26 3.47(3) no 2_656
C17 C20 3.60(3) no 2_656
C20 C16 3.39(3) no 2_656
C20 C17 3.60(3) no 2_656
C21 C7 3.60(3) no 2_556
C21 C8 3.54(3) no 2_556
C26 C6 3.42(3) no 2_556
C26 C16 3.47(3) no 2_656
C31 C32 3.45(3) no 3_656
C31 C37 3.57(3) no 3_656
C32 N4 3.58(3) no 3_656
C32 C31 3.45(3) no 3_656
C37 O3 3.43(2) no 3_656
C37 C31 3.57(3) no 3_656
C38 N4 3.39(3) no 3_656
C38 C38 3.46(3) no 3_656
Pt1 H8A 3.0409 no .
Pt1 H10A 3.3118 no .
Pt1 H27A 3.0191 no .
Pt1 H29B 3.0227 no .
Pt2 H10A 3.2089 no .
Pt2 H12A 2.9968 no .
Pt2 H29B 3.4133 no .
Pt2 H30B 3.4224 no .
Pt2 H31A 3.1381 no .
O1 H3 2.5003 no .
O1 H27A 2.1667 no .
O1 H29A 2.8867 no .
O1 H29B 2.7847 no .
O2 H8A 2.2038 no .
O2 H10A 2.9444 no .
O2 H10B 2.5918 no .
O2 H22 2.5122 no .
O3 H15 2.5030 no .
O3 H30B 2.5264 no .
O3 H31A 2.3464 no .
O4 H9A 2.5674 no .
O4 H10A 3.0949 no .
O4 H12A 2.1312 no .
O4 H12B 3.5580 no .
O4 H34 2.4398 no .
N1 H9A 2.5699 no .
N1 H9B 3.3026 no .
N1 H10A 3.1839 no .
N1 H10B 3.5169 no .
N2 H28A 2.6618 no .
N2 H28B 3.3243 no .
N2 H29B 2.7763 no .
N3 H10A 2.8409 no .
N3 H11A 3.3340 no .
N3 H11B 2.6360 no .
N4 H29A 2.9391 no .
N4 H29B 2.7527 no .
N4 H30A 3.3423 no .
N4 H30B 2.8770 no .
C1 H3 3.3070 no .
C1 H5 3.3043 no .
C2 H4 3.2939 no .
C2 H6 3.2741 no .
C2 H7 3.3130 no .
C2 H27A 3.2548 no .
C2 H29A 3.5911 no .
C3 H5 3.2942 no .
C3 H27A 3.5590 no .
C4 H6 3.2374 no .
C5 H3 3.2959 no .
C5 H36 3.3885 no .
C6 H4 3.2322 no .
C6 H7 2.5079 no .
C6 H36 3.5032 no .
C7 H6 2.5443 no .
C7 H8A 3.0991 no .
C7 H8B 2.4461 no .
C7 H9A 2.9641 no .
C8 H7 2.4107 no .
C8 H10A 2.8999 no .
C8 H10B 2.6601 no .
C9 H7 3.1820 no .
C9 H11A 2.6239 no .
C9 H11B 3.3519 no .
C9 H12A 2.8247 no .
C9 H34 3.5194 no .
C10 H8A 2.6377 no .
C10 H8B 3.3634 no .
C10 H12A 2.6532 no .
C10 H12B 3.3750 no .
C11 H9A 2.8302 no .
C11 H9B 2.5764 no .
C11 H19 2.8851 no .
C12 H9A 3.0027 no .
C12 H9B 3.3270 no .
C12 H10A 2.6593 no .
C12 H10B 3.3697 no .
C12 H19 2.3789 no .
C13 H15 3.3151 no .
C13 H17 3.3057 no .
C14 H16 3.2819 no .
C14 H18 3.3465 no .
C14 H19 3.3691 no .
C14 H30B 3.3949 no .
C14 H31A 3.4217 no .
C15 H17 3.2786 no .
C16 H18 3.2616 no .
C17 H15 3.2758 no .
C18 H16 3.2590 no .
C18 H19 2.5365 no .
C19 H11B 2.7292 no .
C19 H12A 3.1443 no .
C19 H12B 2.5055 no .
C19 H18 2.5951 no .
C20 H22 3.2737 no .
C20 H24 3.2905 no .
C21 H8A 3.3310 no .
C21 H10B 3.1161 no .
C21 H23 3.3135 no .
C21 H25 3.3285 no .
C21 H26 3.3303 no .
C22 H10B 3.1837 no .
C22 H24 3.2461 no .
C23 H25 3.2538 no .
C24 H22 3.2386 no .
C25 H23 3.2528 no .
C25 H26 2.5201 no .
C26 H25 2.5759 no .
C26 H27A 3.1393 no .
C26 H27B 2.4754 no .
C26 H28A 2.8458 no .
C27 H26 2.3942 no .
C27 H29A 2.8915 no .
C27 H29B 2.7134 no .
C28 H26 2.9699 no .
C28 H30A 2.6272 no .
C28 H30B 2.8196 no .
C29 H27A 2.7743 no .
C29 H27B 3.4281 no .
C29 H31A 3.3845 no .
C29 H31B 2.9305 no .
C29 H38 3.3496 no .
C30 H28A 2.6345 no .
C30 H28B 2.8181 no .
C30 H38 3.3467 no .
C31 H29A 2.6824 no .
C31 H29B 2.8671 no .
C31 H38 2.3898 no .
C32 H34 3.2679 no .
C32 H36 3.2731 no .
C33 H9A 3.0210 no .
C33 H12A 3.2361 no .
C33 H35 3.2408 no .
C33 H37 3.3349 no .
C33 H38 3.3514 no .
C34 H7 3.4736 no .
C34 H9A 3.0036 no .
C34 H12A 3.5613 no .
C34 H36 3.2757 no .
C35 H6 3.4056 no .
C35 H37 3.2775 no .
C36 H6 3.4877 no .
C36 H34 3.2757 no .
C37 H35 3.2712 no .
C37 H38 2.5024 no .
C38 H29A 2.9621 no .
C38 H29B 3.1831 no .
C38 H31A 3.0605 no .
C38 H31B 2.4132 no .
C38 H37 2.5825 no .
H3 H4 2.3227 no .
H3 H27A 3.1086 no .
H3 H29A 3.3971 no .
H4 H5 2.3611 no .
H5 H6 2.3026 no .
H5 H36 3.3544 no .
H6 H7 2.2685 no .
H6 H35 3.4243 no .
H6 H36 3.5337 no .
H7 H8A 3.2757 no .
H7 H8B 2.1612 no .
H7 H9A 2.8807 no .
H7 H34 3.4669 no .
H8A H9A 2.8500 no .
H8A H9B 2.5164 no .
H8A H10A 3.0222 no .
H8A H10B 2.3460 no .
H8A H22 3.2524 no .
H8B H9A 2.5115 no .
H8B H9B 2.2361 no .
H8B H10B 3.4548 no .
H9A H10A 2.2699 no .
H9A H10B 2.8401 no .
H9A H11A 3.0272 no .
H9A H12A 2.3715 no .
H9A H34 2.5870 no .
H9B H10A 2.8376 no .
H9B H10B 2.4669 no .
H9B H11A 2.2876 no .
H9B H11B 3.4330 no .
H9B H12A 2.9777 no .
H10A H11A 2.8749 no .
H10A H11B 2.4776 no .
H10A H12A 2.7439 no .
H10B H11A 2.4731 no .
H10B H11B 2.2931 no .
H10B H12A 3.5973 no .
H10B H22 2.8328 no .
H11A H12A 2.4184 no .
H11A H12B 2.2508 no .
H11A H19 3.4845 no .
H11B H12A 2.8410 no .
H11B H12B 2.4204 no .
H11B H19 2.4315 no .
H12A H19 3.3127 no .
H12A H34 3.1013 no .
H12B H19 2.2498 no .
H15 H16 2.3307 no .
H15 H30B 3.2511 no .
H15 H31A 3.2789 no .
H16 H17 2.3374 no .
H17 H18 2.3284 no .
H18 H19 2.3277 no .
H22 H23 2.2895 no .
H23 H24 2.3365 no .
H24 H25 2.3314 no .
H25 H26 2.2985 no .
H26 H27A 3.3156 no .
H26 H27B 2.2228 no .
H26 H28A 2.5358 no .
H27A H28A 2.8719 no .
H27A H28B 2.4109 no .
H27A H29A 2.7179 no .
H27A H29B 2.8961 no .
H27B H28A 2.4030 no .
H27B H28B 2.3175 no .
H28A H29A 2.8575 no .
H28A H29B 2.4565 no .
H28A H30A 2.6842 no .
H28A H30B 2.5674 no .
H28B H29A 2.3084 no .
H28B H29B 2.8587 no .
H28B H30A 2.5583 no .
H28B H30B 3.2642 no .
H29A H30A 2.4452 no .
H29A H30B 2.8459 no .
H29A H31B 2.7299 no .
H29A H38 2.7659 no .
H29B H30A 2.8448 no .
H29B H30B 2.2909 no .
H29B H31B 3.4082 no .
H29B H38 3.4559 no .
H30A H31A 2.4476 no .
H30A H31B 2.2588 no .
H30B H31A 2.2541 no .
H30B H31B 2.8370 no .
H31A H38 3.1710 no .
H31B H38 2.0609 no .
H34 H35 2.3416 no .
H35 H36 2.3543 no .
H36 H37 2.3160 no .
H37 H38 2.2942 no .
Pt2 H12B 3.1510 no 3_666
Pt2 H16 3.5392 no 2_656
O2 H8A 3.0975 no 2_556
O2 H8B 3.0168 no 2_556
O2 H16 3.5447 no 2_656
O3 H15 3.5602 no 2_656
O3 H16 3.4135 no 2_656
O3 H37 3.1006 no 3_656
O4 H12B 2.7518 no 3_666
O4 H19 3.4521 no 3_666
N2 H16 3.2529 no 2_656
N3 H12A 3.1446 no 3_666
N3 H12B 3.0758 no 3_666
N4 H38 3.4566 no 3_656
C1 H27B 3.5472 no 2_556
C2 H27A 3.4850 no 2_556
C3 H9B 2.9796 no 1_545
C3 H27A 3.3825 no 2_556
C3 H27B 3.4931 no 2_556
C4 H8B 3.3805 no 1_545
C4 H9B 3.0752 no 1_545
C4 H22 3.2671 no 2_546
C4 H23 3.2246 no 2_546
C4 H25 3.0416 no 4_454
C4 H27B 3.1215 no 2_556
C5 H5 3.3047 no 3_556
C5 H6 3.2172 no 3_556
C5 H23 3.2944 no 2_546
C5 H25 2.9524 no 4_454
C5 H26 3.3623 no 4_454
C5 H27B 2.9216 no 2_556
C6 H5 3.0590 no 3_556
C6 H26 3.3927 no 2_556
C6 H27B 3.1340 no 2_556
C8 H3 3.2511 no 1_565
C8 H4 3.3215 no 1_565
C8 H22 3.5806 no 2_556
C9 H3 3.1347 no 1_565
C9 H4 3.4061 no 1_565
C10 H3 3.5419 no 1_565
C10 H17 3.1393 no 2_656
C11 H17 3.4066 no 2_656
C11 H29A 2.9666 no 1_565
C11 H31B 2.9352 no 1_565
C11 H38 3.0625 no 1_565
C12 H12A 3.2742 no 3_666
C12 H12B 3.2082 no 3_666
C12 H31B 3.2134 no 1_565
C12 H38 3.4397 no 1_565
C13 H34 3.3976 no 3_666
C14 H37 3.4443 no 3_656
C15 H28A 3.1941 no 2_656
C15 H30B 2.8698 no 2_656
C15 H36 3.2740 no 3_656
C16 H10A 3.4536 no 2_656
C16 H28A 3.5573 no 2_656
C16 H29B 3.5533 no 2_656
C16 H30B 3.2482 no 2_656
C17 H10A 3.4500 no 2_656
C17 H11B 3.4743 no 2_656
C18 H34 3.2845 no 3_666
C18 H35 3.4932 no 3_666
C19 H12A 3.4751 no 3_666
C19 H31B 3.5588 no 1_565
C19 H34 3.1620 no 3_666
C20 H7 3.3050 no 2_556
C20 H16 3.2200 no 2_656
C20 H17 3.5170 no 2_656
C21 H7 3.3734 no 2_556
C21 H8A 3.5972 no 2_556
C21 H8B 2.8988 no 2_556
C21 H16 3.4100 no 2_656
C21 H17 3.1695 no 2_656
C22 H4 3.1265 no 2_566
C22 H8B 2.8658 no 2_556
C22 H17 3.1902 no 2_656
C22 H28B 3.4773 no 1_565
C23 H4 3.1185 no 2_566
C23 H17 3.5337 no 2_656
C23 H27B 3.4396 no 1_565
C23 H28B 3.5167 no 1_565
C23 H35 3.1033 no 4_565
C24 H7 3.5624 no 4_565
C24 H34 3.5413 no 4_565
C24 H35 3.4334 no 4_565
C25 H4 3.3175 no 4_555
C25 H5 3.1440 no 4_555
C26 H5 3.3164 no 4_555
C26 H6 3.2883 no 2_556
C26 H16 3.1092 no 2_656
C26 H36 3.2990 no 4_555
C27 H22 3.4234 no 1_545
C27 H23 3.5135 no 1_545
C28 H15 3.3100 no 2_656
C28 H35 3.2262 no 4_555
C28 H36 3.3960 no 4_555
C29 H11A 3.3879 no 1_545
C29 H11B 3.2302 no 1_545
C29 H15 3.4524 no 2_656
C29 H16 3.3770 no 2_656
C30 H11B 3.1659 no 1_545
C30 H15 3.0453 no 2_656
C31 H11A 3.4204 no 1_545
C31 H11B 3.2478 no 1_545
C31 H19 3.4945 no 1_545
C32 H31A 2.9395 no 3_656
C32 H31B 3.3607 no 3_656
C33 H12B 3.3899 no 3_666
C33 H19 3.4240 no 3_666
C33 H31A 3.2981 no 3_656
C33 H31B 3.2606 no 3_656
C34 H18 3.2699 no 3_666
C34 H19 3.0682 no 3_666
C34 H24 3.5472 no 4_464
C34 H31A 3.4803 no 3_656
C35 H18 3.1984 no 3_666
C35 H23 3.4117 no 4_464
C35 H28A 3.3046 no 4_454
C35 H28B 3.5704 no 4_454
C35 H31A 3.3129 no 3_656
C36 H15 3.3915 no 3_656
C36 H26 3.3504 no 4_454
C36 H28A 3.1529 no 4_454
C36 H31A 2.9602 no 3_656
C37 H31A 2.7572 no 3_656
C38 H11A 3.1162 no 1_545
C38 H31A 3.5895 no 3_656
H3 C8 3.2511 no 1_545
H3 C9 3.1347 no 1_545
H3 C10 3.5419 no 1_545
H3 H8A 2.9334 no 1_545
H3 H8B 3.1337 no 1_545
H3 H9B 2.5087 no 1_545
H3 H10B 3.1712 no 1_545
H3 H11A 3.3621 no 1_545
H3 H22 3.5042 no 2_546
H4 C8 3.3215 no 1_545
H4 C9 3.4061 no 1_545
H4 C22 3.1265 no 2_546
H4 C23 3.1185 no 2_546
H4 C25 3.3175 no 4_454
H4 H8A 3.5732 no 1_545
H4 H8B 2.6046 no 1_545
H4 H9B 2.6664 no 1_545
H4 H22 2.8799 no 2_546
H4 H23 2.8761 no 2_546
H4 H24 3.2304 no 4_454
H4 H25 2.6333 no 4_454
H4 H27B 3.5315 no 2_556
H5 C5 3.3047 no 3_556
H5 C6 3.0590 no 3_556
H5 C25 3.1440 no 4_454
H5 C26 3.3164 no 4_454
H5 H5 2.9072 no 3_556
H5 H6 2.3804 no 3_556
H5 H23 3.0033 no 2_546
H5 H25 2.4956 no 4_454
H5 H26 2.6684 no 4_454
H5 H27B 3.2146 no 2_556
H6 C5 3.2172 no 3_556
H6 C26 3.2883 no 2_556
H6 H5 2.3804 no 3_556
H6 H23 3.0456 no 4_464
H6 H26 3.1923 no 2_556
H6 H27B 3.5363 no 2_556
H7 C20 3.3050 no 2_556
H7 C21 3.3734 no 2_556
H7 C24 3.5624 no 4_464
H7 H24 2.6932 no 4_464
H8A O2 3.0975 no 2_556
H8A C21 3.5972 no 2_556
H8A H3 2.9334 no 1_565
H8A H4 3.5732 no 1_565
H8A H8A 2.8843 no 2_556
H8A H22 3.3866 no 2_556
H8B O2 3.0168 no 2_556
H8B C4 3.3805 no 1_565
H8B C21 2.8988 no 2_556
H8B C22 2.8658 no 2_556
H8B H3 3.1337 no 1_565
H8B H4 2.6046 no 1_565
H8B H22 2.8584 no 2_556
H8B H24 3.1611 no 4_464
H9A H24 3.5019 no 4_464
H9B C3 2.9796 no 1_565
H9B C4 3.0752 no 1_565
H9B H3 2.5087 no 1_565
H9B H4 2.6664 no 1_565
H10A C16 3.4536 no 2_656
H10A C17 3.4500 no 2_656
H10A H16 2.8418 no 2_656
H10A H17 2.8665 no 2_656
H10B H3 3.1712 no 1_565
H10B H17 2.7747 no 2_656
H10B H28B 3.4612 no 1_565
H10B H29A 3.3518 no 1_565
H11A C29 3.3879 no 1_565
H11A C31 3.4204 no 1_565
H11A C38 3.1162 no 1_565
H11A H3 3.3621 no 1_565
H11A H29A 2.4816 no 1_565
H11A H31B 2.7144 no 1_565
H11A H37 3.2816 no 1_565
H11A H38 2.2613 no 1_565
H11B C17 3.4743 no 2_656
H11B C29 3.2302 no 1_565
H11B C30 3.1659 no 1_565
H11B C31 3.2478 no 1_565
H11B H17 2.7840 no 2_656
H11B H28B 3.2996 no 1_565
H11B H29A 2.6088 no 1_565
H11B H30A 2.7610 no 1_565
H11B H31B 2.5242 no 1_565
H11B H38 3.2487 no 1_565
H12A N3 3.1446 no 3_666
H12A C12 3.2742 no 3_666
H12A C19 3.4751 no 3_666
H12A H12A 3.3055 no 3_666
H12A H12B 2.8186 no 3_666
H12A H19 3.5986 no 3_666
H12B Pt2 3.1510 no 3_666
H12B O4 2.7518 no 3_666
H12B N3 3.0758 no 3_666
H12B C12 3.2082 no 3_666
H12B C33 3.3899 no 3_666
H12B H12A 2.8186 no 3_666
H12B H12B 3.1733 no 3_666
H12B H31B 2.6513 no 1_565
H12B H38 2.8910 no 1_565
H15 O3 3.5602 no 2_656
H15 C28 3.3100 no 2_656
H15 C29 3.4524 no 2_656
H15 C30 3.0453 no 2_656
H15 C36 3.3915 no 3_656
H15 H15 3.4941 no 2_656
H15 H28A 2.4615 no 2_656
H15 H29B 3.4545 no 2_656
H15 H30A 3.2943 no 2_656
H15 H30B 2.1899 no 2_656
H15 H36 2.8645 no 3_656
H16 Pt2 3.5392 no 2_656
H16 O2 3.5447 no 2_656
H16 O3 3.4135 no 2_656
H16 N2 3.2529 no 2_656
H16 C20 3.2200 no 2_656
H16 C21 3.4100 no 2_656
H16 C26 3.1092 no 2_656
H16 C29 3.3770 no 2_656
H16 H10A 2.8418 no 2_656
H16 H26 3.5048 no 2_656
H16 H28A 3.2013 no 2_656
H16 H29B 2.7251 no 2_656
H16 H30B 2.9319 no 2_656
H17 C10 3.1393 no 2_656
H17 C11 3.4066 no 2_656
H17 C20 3.5170 no 2_656
H17 C21 3.1695 no 2_656
H17 C22 3.1902 no 2_656
H17 C23 3.5337 no 2_656
H17 H10A 2.8665 no 2_656
H17 H10B 2.7747 no 2_656
H17 H11B 2.7840 no 2_656
H17 H22 3.5039 no 2_656
H17 H28B 3.1651 no 2_666
H18 C34 3.2699 no 3_666
H18 C35 3.1984 no 3_666
H18 H28B 3.4735 no 2_666
H18 H30A 3.4483 no 2_666
H18 H34 2.9785 no 3_666
H18 H35 2.8231 no 3_666
H19 O4 3.4521 no 3_666
H19 C31 3.4945 no 1_565
H19 C33 3.4240 no 3_666
H19 C34 3.0682 no 3_666
H19 H12A 3.5986 no 3_666
H19 H30A 3.3653 no 1_565
H19 H31A 3.5990 no 1_565
H19 H31B 2.6844 no 1_565
H19 H34 2.8104 no 3_666
H22 C4 3.2671 no 2_566
H22 C8 3.5806 no 2_556
H22 C27 3.4234 no 1_565
H22 H3 3.5042 no 2_566
H22 H4 2.8799 no 2_566
H22 H8A 3.3866 no 2_556
H22 H8B 2.8584 no 2_556
H22 H17 3.5039 no 2_656
H22 H27A 3.0276 no 1_565
H22 H27B 3.0942 no 1_565
H22 H28B 3.1286 no 1_565
H23 C4 3.2246 no 2_566
H23 C5 3.2944 no 2_566
H23 C27 3.5135 no 1_565
H23 C35 3.4117 no 4_565
H23 H4 2.8761 no 2_566
H23 H5 3.0033 no 2_566
H23 H6 3.0456 no 4_565
H23 H27B 2.7097 no 1_565
H23 H28B 3.2139 no 1_565
H23 H35 2.6579 no 4_565
H24 C34 3.5472 no 4_565
H24 H4 3.2304 no 4_555
H24 H7 2.6932 no 4_565
H24 H8B 3.1611 no 4_565
H24 H9A 3.5019 no 4_565
H24 H34 3.0055 no 4_565
H24 H35 3.2706 no 4_565
H25 C4 3.0416 no 4_555
H25 C5 2.9524 no 4_555
H25 H4 2.6333 no 4_555
H25 H5 2.4956 no 4_555
H25 H36 3.1712 no 4_555
H26 C5 3.3623 no 4_555
H26 C6 3.3927 no 2_556
H26 C36 3.3504 no 4_555
H26 H5 2.6684 no 4_555
H26 H6 3.1923 no 2_556
H26 H16 3.5048 no 2_656
H26 H36 2.4572 no 4_555
H27A C2 3.4850 no 2_556
H27A C3 3.3825 no 2_556
H27A H22 3.0276 no 1_545
H27B C1 3.5472 no 2_556
H27B C3 3.4931 no 2_556
H27B C4 3.1215 no 2_556
H27B C5 2.9216 no 2_556
H27B C6 3.1340 no 2_556
H27B C23 3.4396 no 1_545
H27B H4 3.5315 no 2_556
H27B H5 3.2146 no 2_556
H27B H6 3.5363 no 2_556
H27B H22 3.0942 no 1_545
H27B H23 2.7097 no 1_545
H27B H35 3.3774 no 4_555
H27B H36 3.4933 no 4_555
H28A C15 3.1941 no 2_656
H28A C16 3.5573 no 2_656
H28A C35 3.3046 no 4_555
H28A C36 3.1529 no 4_555
H28A H15 2.4615 no 2_656
H28A H16 3.2013 no 2_656
H28A H35 2.8346 no 4_555
H28A H36 2.5270 no 4_555
H28B C22 3.4773 no 1_545
H28B C23 3.5167 no 1_545
H28B C35 3.5704 no 4_555
H28B H10B 3.4612 no 1_545
H28B H11B 3.2996 no 1_545
H28B H17 3.1651 no 2_646
H28B H18 3.4735 no 2_646
H28B H22 3.1286 no 1_545
H28B H23 3.2139 no 1_545
H28B H35 2.7644 no 4_555
H29A C11 2.9666 no 1_545
H29A H10B 3.3518 no 1_545
H29A H11A 2.4816 no 1_545
H29A H11B 2.6088 no 1_545
H29B C16 3.5533 no 2_656
H29B H15 3.4545 no 2_656
H29B H16 2.7251 no 2_656
H30A H11B 2.7610 no 1_545
H30A H15 3.2943 no 2_656
H30A H18 3.4483 no 2_646
H30A H19 3.3653 no 1_545
H30B C15 2.8698 no 2_656
H30B C16 3.2482 no 2_656
H30B H15 2.1899 no 2_656
H30B H16 2.9319 no 2_656
H31A C32 2.9395 no 3_656
H31A C33 3.2981 no 3_656
H31A C34 3.4803 no 3_656
H31A C35 3.3129 no 3_656
H31A C36 2.9602 no 3_656
H31A C37 2.7572 no 3_656
H31A C38 3.5895 no 3_656
H31A H19 3.5990 no 1_545
H31A H36 3.4136 no 3_656
H31A H37 3.1064 no 3_656
H31B C11 2.9352 no 1_545
H31B C12 3.2134 no 1_545
H31B C19 3.5588 no 1_545
H31B C32 3.3607 no 3_656
H31B C33 3.2606 no 3_656
H31B H11A 2.7144 no 1_545
H31B H11B 2.5242 no 1_545
H31B H12B 2.6513 no 1_545
H31B H19 2.6844 no 1_545
H34 C13 3.3976 no 3_666
H34 C18 3.2845 no 3_666
H34 C19 3.1620 no 3_666
H34 C24 3.5413 no 4_464
H34 H18 2.9785 no 3_666
H34 H19 2.8104 no 3_666
H34 H24 3.0055 no 4_464
H35 C18 3.4932 no 3_666
H35 C23 3.1033 no 4_464
H35 C24 3.4334 no 4_464
H35 C28 3.2262 no 4_454
H35 H18 2.8231 no 3_666
H35 H23 2.6579 no 4_464
H35 H24 3.2706 no 4_464
H35 H27B 3.3774 no 4_454
H35 H28A 2.8346 no 4_454
H35 H28B 2.7644 no 4_454
H36 C15 3.2740 no 3_656
H36 C26 3.2990 no 4_454
H36 C28 3.3960 no 4_454
H36 H15 2.8645 no 3_656
H36 H25 3.1712 no 4_454
H36 H26 2.4572 no 4_454
H36 H27B 3.4933 no 4_454
H36 H28A 2.5270 no 4_454
H36 H31A 3.4136 no 3_656
H37 O3 3.1006 no 3_656
H37 C14 3.4443 no 3_656
H37 H11A 3.2816 no 1_545
H37 H31A 3.1064 no 3_656
H38 N4 3.4566 no 3_656
H38 C11 3.0625 no 1_545
H38 C12 3.4397 no 1_545
H38 H11A 2.2613 no 1_545
H38 H11B 3.2487 no 1_545
H38 H12B 2.8910 no 1_545

loop_
_geom_torsion_atom_site_label_1
_geom_torsion_atom_site_label_2
_geom_torsion_atom_site_label_3
_geom_torsion_atom_site_label_4
_geom_torsion
_geom_torsion_publ_flag
O1 Pt1 N1 C7 7.8(12) no
O1 Pt1 N1 C8 -171.6(11) no
N1 Pt1 O1 C2 -13.4(11) no
O1 Pt1 N2 C26 178.7(12) no
O1 Pt1 N2 C27 3.3(10) no
N2 Pt1 O1 C2 168.6(11) no
O2 Pt1 N1 C7 -169.5(12) no
O2 Pt1 N1 C8 11.1(11) no
N1 Pt1 O2 C21 -175.6(11) no
O2 Pt1 N2 C26 -3.9(12) no
O2 Pt1 N2 C27 -179.4(10) no
N2 Pt1 O2 C21 2.5(11) no
O3 Pt2 N3 C12 -172.8(10) no
O3 Pt2 N3 C19 2.6(12) no
N3 Pt2 O3 C14 -6.0(12) no
O3 Pt2 N4 C31 9.3(10) no
O3 Pt2 N4 C38 -174.5(12) no
N4 Pt2 O3 C14 173.7(12) no
O4 Pt2 N3 C12 9.9(10) no
O4 Pt2 N3 C19 -174.7(12) no
N3 Pt2 O4 C33 172.8(11) no
O4 Pt2 N4 C31 -173.4(10) no
O4 Pt2 N4 C38 2.8(12) no
N4 Pt2 O4 C33 -6.9(11) no
Pt1 O1 C2 C1 12(3) no
Pt1 O1 C2 C3 -168.3(9) no
Pt1 O2 C21 C20 -2(3) no
Pt1 O2 C21 C22 178.7(9) no
Pt2 O3 C14 C13 8(3) no
Pt2 O3 C14 C15 178.1(9) no
Pt2 O4 C33 C32 8(3) no
Pt2 O4 C33 C34 -172.8(10) no
Pt1 N1 C7 C1 -1(3) no
Pt1 N1 C8 C9 88.5(13) no
C7 N1 C8 C9 -91.0(18) no
C8 N1 C7 C1 178.8(17) no
Pt1 N2 C26 C20 5(3) no
Pt1 N2 C27 C28 95.6(13) no
C26 N2 C27 C28 -80.1(17) no
C27 N2 C26 C20 -179.4(16) no
Pt2 N3 C12 C11 103.4(11) no
Pt2 N3 C19 C13 -2(3) no
C12 N3 C19 C13 173.9(14) no
C19 N3 C12 C11 -72.4(18) no
Pt2 N4 C31 C30 72.7(15) no
Pt2 N4 C38 C32 0(3) no
C31 N4 C38 C32 176.4(15) no
C38 N4 C31 C30 -103.7(15) no
C2 C1 C6 C5 -1(3) no
C6 C1 C2 O1 -179.2(16) no
C6 C1 C2 C3 1(3) no
C2 C1 C7 N1 -5(4) no
C7 C1 C2 O1 -1(3) no
C7 C1 C2 C3 179.5(17) no
C6 C1 C7 N1 172.9(18) no
C7 C1 C6 C5 -179.6(17) no
O1 C2 C3 C4 -179.5(14) no
C1 C2 C3 C4 0(3) no
C2 C3 C4 C5 -2(3) no
C3 C4 C5 C6 2(3) no
C4 C5 C6 C1 -0(3) no
N1 C8 C9 C10 -84.6(13) no
C8 C9 C10 C11 -162.6(11) no
C9 C10 C11 C12 -75.7(15) no
C10 C11 C12 N3 -73.7(15) no
C14 C13 C18 C17 -2(3) no
C18 C13 C14 O3 174.7(14) no
C18 C13 C14 C15 5(3) no
C14 C13 C19 N3 3(3) no
C19 C13 C14 O3 -6(3) no
C19 C13 C14 C15 -175.9(15) no
C18 C13 C19 N3 -178.0(15) no
C19 C13 C18 C17 179.0(14) no
O3 C14 C15 C16 -173.3(14) no
C13 C14 C15 C16 -3(3) no
C14 C15 C16 C17 -2(3) no
C15 C16 C17 C18 5(3) no
C16 C17 C18 C13 -3(3) no
C21 C20 C25 C24 4(3) no
C25 C20 C21 O2 176.6(18) no
C25 C20 C21 C22 -4(3) no
C21 C20 C26 N2 -3(4) no
C26 C20 C21 O2 1(3) no
C26 C20 C21 C22 -179.2(16) no
C25 C20 C26 N2 -178.8(18) no
C26 C20 C25 C24 179.4(17) no
O2 C21 C22 C23 -178.4(15) no
C20 C21 C22 C23 2(3) no
C21 C22 C23 C24 0(3) no
C22 C23 C24 C25 -0(3) no
C23 C24 C25 C20 -2(3) no
N2 C27 C28 C29 -66.6(15) no
C27 C28 C29 C30 167.0(11) no
C28 C29 C30 C31 166.5(10) no
C29 C30 C31 N4 40.9(16) no
C33 C32 C37 C36 -1(3) no
C37 C32 C33 O4 -178.6(15) no
C37 C32 C33 C34 2(3) no
C33 C32 C38 N4 -1(3) no
C38 C32 C33 O4 -3(3) no
C38 C32 C33 C34 177.4(15) no
C37 C32 C38 N4 174.5(16) no
C38 C32 C37 C36 -176.6(14) no
O4 C33 C34 C35 177.5(15) no
C32 C33 C34 C35 -3(3) no
C33 C34 C35 C36 3(3) no
C34 C35 C36 C37 -2(3) no
C35 C36 C37 C32 1(3) no
